data_1559582
loop_
_publ_author_name
'Suzuki, Akane'
'Guo, Xueying'
'Lin, Zhenyang'
'Yamashita, Makoto'

_publ_section_title
;
 Nucleophilic reactivity of the gold atom in a diarylborylgold(i) complex
 toward polar multiple bonds.
;
_journal_issue 3
_journal_name_full 'Chemical science'
_journal_page_first 917
_journal_page_last 928
_journal_paper_doi 10.1039/d0sc05478j
_journal_volume 12
_journal_year 2020
_chemical_formula_moiety 'C96 H08 Au2 B2 Cl2 F2 N4 O2, C6 H14'
_chemical_formula_sum 'C102 H122 Au2 B2 Cl2 F2 N4 O2'
_chemical_formula_weight 1960.48
_space_group_crystal_system monoclinic
_space_group_IT_number 14
_space_group_name_Hall '-P 2yn'
_space_group_name_H-M_alt 'P 1 21/n 1'
_atom_sites_solution_hydrogens geom
_audit_creation_method SHELXL-2018/1
_audit_update_record
;
2020-07-30 deposited with the CCDC.	2020-11-25 downloaded from the CCDC.
;
_cell_angle_alpha 90
_cell_angle_beta 104.3866(19)
_cell_angle_gamma 90
_cell_formula_units_Z 2
_cell_length_a 10.7485(2)
_cell_length_b 22.6769(4)
_cell_length_c 19.5737(4)
_cell_measurement_reflns_used 23036
_cell_measurement_temperature 93(2)
_cell_measurement_theta_max 31.7230
_cell_measurement_theta_min 2.0110
_cell_volume 4621.34(16)
_computing_cell_refinement
;
CrysAlisPro 1.171.39.46 (Rigaku Oxford Diffraction, 2018)
;
_computing_data_collection
;
CrysAlisPro 1.171.39.46 (Rigaku Oxford Diffraction, 2018)
;
_computing_data_reduction
;
CrysAlisPro 1.171.39.46 (Rigaku Oxford Diffraction, 2018)
;
_computing_molecular_graphics 'Yadokari-XG 2009(Wakita Nemoto et al.)'
_computing_publication_material 'Yadokari-XG 2009(Wakita,Nemoto et al.)'
_computing_structure_refinement 'SHELXL-2018/1 (Sheldrick, 2018)'
_computing_structure_solution 'SHELXT 2018/1 (Sheldrick, 2018)'
_diffrn_ambient_temperature 93(2)
_diffrn_detector 'CCD plate'
_diffrn_detector_type HyPix
_diffrn_measured_fraction_theta_full 1.000
_diffrn_measured_fraction_theta_max 1.000
_diffrn_measurement_device 'four-circle diffractometer'
_diffrn_measurement_device_type 'XtaLAB Synergy R, HyPix'
_diffrn_radiation_monochromator mirror
_diffrn_radiation_probe x-ray
_diffrn_radiation_type MoK\a
_diffrn_radiation_wavelength 0.71073
_diffrn_reflns_av_R_equivalents 0.0380
_diffrn_reflns_av_unetI/netI 0.0358
_diffrn_reflns_Laue_measured_fraction_full 1.000
_diffrn_reflns_Laue_measured_fraction_max 1.000
_diffrn_reflns_limit_h_max 13
_diffrn_reflns_limit_h_min -13
_diffrn_reflns_limit_k_max 29
_diffrn_reflns_limit_k_min -24
_diffrn_reflns_limit_l_max 24
_diffrn_reflns_limit_l_min -25
_diffrn_reflns_number 43766
_diffrn_reflns_point_group_measured_fraction_full 1.000
_diffrn_reflns_point_group_measured_fraction_max 1.000
_diffrn_reflns_theta_full 25.242
_diffrn_reflns_theta_max 27.499
_diffrn_reflns_theta_min 2.093
_diffrn_source 'micro-focus sealed X-ray tube'
_diffrn_source_type 'Mova (Mo) X-ray Source'
_exptl_absorpt_coefficient_mu 3.283
_exptl_absorpt_correction_T_max 1.00000
_exptl_absorpt_correction_T_min 0.33578
_exptl_absorpt_correction_type multi-scan
_exptl_absorpt_process_details
;
CrysAlisPro 1.171.39.46 (Rigaku Oxford Diffraction, 2018)
Empirical absorption correction using spherical harmonics,
 implemented in SCALE3 ABSPACK scaling algorithm.
;
_exptl_crystal_colour colorless
_exptl_crystal_density_diffrn 1.409
_exptl_crystal_description plate
_exptl_crystal_F_000 1996
_exptl_crystal_size_max 0.110
_exptl_crystal_size_mid 0.100
_exptl_crystal_size_min 0.070
_refine_diff_density_max 1.273
_refine_diff_density_min -0.565
_refine_diff_density_rms 0.092
_refine_ls_extinction_method none
_refine_ls_goodness_of_fit_ref 1.051
_refine_ls_hydrogen_treatment constr
_refine_ls_matrix_type full
_refine_ls_number_parameters 560
_refine_ls_number_reflns 10604
_refine_ls_number_restraints 114
_refine_ls_restrained_S_all 1.064
_refine_ls_R_factor_all 0.0345
_refine_ls_R_factor_gt 0.0267
_refine_ls_shift/su_max 0.004
_refine_ls_shift/su_mean 0.000
_refine_ls_structure_factor_coef Fsqd
_refine_ls_weighting_details 'w=1/[\s^2^(Fo^2^)+(0.0241P)^2^+2.7396P] where P=(Fo^2^+2Fc^2^)/3'
_refine_ls_weighting_scheme calc
_refine_ls_wR_factor_gt 0.0557
_refine_ls_wR_factor_ref 0.0577
_reflns_Friedel_coverage 0.000
_reflns_number_gt 9235
_reflns_number_total 10604
_reflns_threshold_expression 'I > 2\s(I)'
_cod_data_source_file d0sc05478j3.cif
_cod_data_source_block 9
_cod_depositor_comments
;Adding full bibliography for 1559577--1559587.cif.

 Adding full bibliography for 1559577--1559587.cif.
;
_cod_original_cell_volume 4621.33(16)
_cod_original_sg_symbol_H-M 'P 21/n'
_cod_database_code 1559582
_shelx_shelxl_version_number 2018/1
_shelx_space_group_comment
;
The symmetry employed for this shelxl refinement is uniquely defined
by the following loop, which should always be used as a source of
symmetry information in preference to the above space-group names.
They are only intended as comments.
;
_shelx_estimated_absorpt_t_min 0.714
_shelx_estimated_absorpt_t_max 0.803
_oxdiff_exptl_absorpt_empirical_full_min 0.593
_oxdiff_exptl_absorpt_empirical_full_max 1.848
_oxdiff_exptl_absorpt_empirical_details
;
Empirical correction (ABSPACK) includes:
- Absorption correction using spherical harmonics
- Frame scaling
- B-factor correction
;

loop_
_space_group_symop_operation_xyz
'x, y, z'
'-x+1/2, y+1/2, -z+1/2'
'-x, -y, -z'
'x-1/2, -y-1/2, z-1/2'

loop_
_atom_site_label
_atom_site_type_symbol
_atom_site_fract_x
_atom_site_fract_y
_atom_site_fract_z
_atom_site_U_iso_or_equiv
_atom_site_adp_type
_atom_site_occupancy
_atom_site_site_symmetry_order
_atom_site_calc_flag
_atom_site_refinement_flags_posn
_atom_site_refinement_flags_adp
_atom_site_refinement_flags_occupancy
_atom_site_disorder_assembly
_atom_site_disorder_group
Au1 Au 0.20150(2) 0.35446(2) 0.48962(2) 0.01556(4) Uani 1 1 d . . . . .
C1 C 0.1463(2) 0.43223(10) 0.43977(13) 0.0170(5) Uani 1 1 d . . . . .
O1 O 0.11481(16) 0.44169(7) 0.37379(9) 0.0189(4) Uani 1 1 d . . . . .
B1 B 0.1112(3) 0.40118(12) 0.30939(16) 0.0193(6) Uani 1 1 d . . . . .
Cl1 Cl 0.06878(6) 0.32298(3) 0.33061(4) 0.02571(14) Uani 1 1 d . . . . .
C2 C 0.1489(2) 0.48693(10) 0.48193(14) 0.0176(5) Uani 1 1 d . . . . .
C3 C 0.1223(2) 0.54235(11) 0.44919(15) 0.0211(5) Uani 1 1 d . . . . .
H1 H 0.098434 0.544808 0.399172 0.025 Uiso 1 1 calc R U . . .
C4 C 0.1304(2) 0.59329(11) 0.48897(15) 0.0242(6) Uani 1 1 d . . . . .
H2 H 0.112503 0.630728 0.466931 0.029 Uiso 1 1 calc R U . . .
C5 C 0.1650(2) 0.58829(11) 0.56146(15) 0.0230(6) Uani 1 1 d . . . . .
C6 C 0.1890(2) 0.53511(11) 0.59630(15) 0.0229(5) Uani 1 1 d . . . . .
H3 H 0.209786 0.533134 0.646343 0.028 Uiso 1 1 calc R U . . .
C7 C 0.1817(2) 0.48445(11) 0.55550(14) 0.0197(5) Uani 1 1 d . . . . .
H4 H 0.199449 0.447279 0.578211 0.024 Uiso 1 1 calc R U . . .
F1 F 0.17779(16) 0.63818(7) 0.60038(10) 0.0336(4) Uani 1 1 d . . . . .
C8 C -0.0040(2) 0.43057(11) 0.24896(14) 0.0206(5) Uani 1 1 d . . . . .
C9 C 0.0121(3) 0.48482(12) 0.21575(15) 0.0265(6) Uani 1 1 d . . . . .
C10 C -0.0910(3) 0.50843(13) 0.16492(16) 0.0328(7) Uani 1 1 d . . . . .
H5 H -0.079000 0.544222 0.142160 0.039 Uiso 1 1 calc R U . . .
C11 C -0.2103(3) 0.48120(14) 0.14672(16) 0.0353(7) Uani 1 1 d . . . . .
H6 H -0.278511 0.497848 0.111599 0.042 Uiso 1 1 calc R U . . .
C12 C -0.2284(3) 0.42970(13) 0.18025(16) 0.0314(7) Uani 1 1 d . . . . .
H7 H -0.310168 0.411111 0.169311 0.038 Uiso 1 1 calc R U . . .
C13 C -0.1266(2) 0.40497(12) 0.23020(15) 0.0245(6) Uani 1 1 d . . . . .
H8 H -0.140689 0.369270 0.252537 0.029 Uiso 1 1 calc R U . . .
C14 C 0.1373(3) 0.51818(12) 0.23351(18) 0.0351(7) Uani 1 1 d . . . . .
H9 H 0.201440 0.496526 0.215572 0.053 Uiso 1 1 calc R U . . .
H10 H 0.167356 0.522372 0.284809 0.053 Uiso 1 1 calc R U . . .
H11 H 0.124449 0.557337 0.211702 0.053 Uiso 1 1 calc R U . . .
C15 C 0.2555(2) 0.39885(10) 0.29756(15) 0.0215(5) Uani 1 1 d . . . . .
C16 C 0.2835(3) 0.37250(12) 0.23796(16) 0.0273(6) Uani 1 1 d . . . . .
C17 C 0.4104(3) 0.37005(13) 0.23194(19) 0.0352(7) Uani 1 1 d . . . . .
H12 H 0.427874 0.352509 0.191239 0.042 Uiso 1 1 calc R U . . .
C18 C 0.5112(3) 0.39256(13) 0.28378(18) 0.0339(7) Uani 1 1 d . . . . .
H13 H 0.596804 0.390296 0.278886 0.041 Uiso 1 1 calc R U . . .
C19 C 0.4856(3) 0.41817(12) 0.34233(17) 0.0309(7) Uani 1 1 d . . . . .
H14 H 0.553815 0.433686 0.378412 0.037 Uiso 1 1 calc R U . . .
C20 C 0.3600(3) 0.42143(11) 0.34886(16) 0.0256(6) Uani 1 1 d . . . . .
H15 H 0.344262 0.439636 0.389604 0.031 Uiso 1 1 calc R U . . .
C21 C 0.1799(3) 0.34556(15) 0.18009(19) 0.0401(8) Uani 1 1 d . . . . .
H16 H 0.216420 0.333844 0.140947 0.060 Uiso 1 1 calc R U . . .
H17 H 0.111455 0.374505 0.163344 0.060 Uiso 1 1 calc R U . . .
H18 H 0.144586 0.310804 0.198318 0.060 Uiso 1 1 calc R U . . .
C22 C 0.2748(2) 0.28368(10) 0.55033(13) 0.0162(5) Uani 1 1 d . . . . .
N1 N 0.33925(18) 0.28759(8) 0.61908(11) 0.0168(4) Uani 1 1 d . . . . .
C23 C 0.3846(2) 0.23314(11) 0.64639(14) 0.0214(5) Uani 1 1 d . . . . .
H19 H 0.431568 0.224810 0.693286 0.026 Uiso 1 1 calc R U . . .
C24 C 0.3486(2) 0.19429(11) 0.59282(14) 0.0220(5) Uani 1 1 d . . . . .
H20 H 0.365858 0.153157 0.594627 0.026 Uiso 1 1 calc R U . . .
N2 N 0.28136(19) 0.22605(9) 0.53447(12) 0.0177(4) Uani 1 1 d . . . . .
C25 C 0.3563(2) 0.34204(10) 0.65864(13) 0.0190(5) Uani 1 1 d . . . . .
C26 C 0.4517(2) 0.38140(11) 0.64913(14) 0.0203(5) Uani 1 1 d . . . . .
C27 C 0.4664(3) 0.43336(11) 0.68847(15) 0.0258(6) Uani 1 1 d . . . . .
H21 H 0.530923 0.460805 0.684328 0.031 Uiso 1 1 calc R U . . .
C28 C 0.3889(3) 0.44557(12) 0.73326(15) 0.0295(6) Uani 1 1 d . . . . .
H22 H 0.400586 0.481330 0.759359 0.035 Uiso 1 1 calc R U . . .
C29 C 0.2943(3) 0.40635(12) 0.74070(15) 0.0273(6) Uani 1 1 d . . . . .
H23 H 0.241634 0.415581 0.771661 0.033 Uiso 1 1 calc R U . . .
C30 C 0.2756(2) 0.35326(11) 0.70305(14) 0.0217(5) Uani 1 1 d . . . . .
C31 C 0.5367(3) 0.36818(12) 0.59964(16) 0.0259(6) Uani 1 1 d . . . . .
H24 H 0.495330 0.335591 0.567543 0.031 Uiso 1 1 calc R U . . .
C32 C 0.6691(3) 0.34644(14) 0.64084(19) 0.0378(7) Uani 1 1 d . . . . .
H25 H 0.710883 0.377056 0.674009 0.057 Uiso 1 1 calc R U . . .
H26 H 0.722013 0.337731 0.607897 0.057 Uiso 1 1 calc R U . . .
H27 H 0.659092 0.310612 0.666968 0.057 Uiso 1 1 calc R U . . .
C33 C 0.5488(3) 0.42133(15) 0.55372(19) 0.0395(8) Uani 1 1 d . . . . .
H28 H 0.462945 0.435910 0.530317 0.059 Uiso 1 1 calc R U . . .
H29 H 0.593826 0.409566 0.518065 0.059 Uiso 1 1 calc R U . . .
H30 H 0.597325 0.452596 0.583318 0.059 Uiso 1 1 calc R U . . .
C34 C 0.1727(3) 0.30976(13) 0.71130(16) 0.0288(6) Uani 1 1 d . . . . .
H31 H 0.161946 0.280148 0.672418 0.035 Uiso 1 1 calc R U . . .
C35 C 0.0425(3) 0.33973(16) 0.7048(2) 0.0453(9) Uani 1 1 d . . . . .
H32 H 0.048028 0.366272 0.744956 0.068 Uiso 1 1 calc R U . . .
H33 H -0.023187 0.309666 0.704434 0.068 Uiso 1 1 calc R U . . .
H34 H 0.019304 0.362414 0.660842 0.068 Uiso 1 1 calc R U . . .
C36 C 0.2153(3) 0.27647(15) 0.78163(19) 0.0412(8) Uani 1 1 d . . . . .
H35 H 0.299108 0.258081 0.784970 0.062 Uiso 1 1 calc R U . . .
H36 H 0.152005 0.245928 0.783978 0.062 Uiso 1 1 calc R U . . .
H37 H 0.221978 0.304187 0.820795 0.062 Uiso 1 1 calc R U . . .
C37 C 0.2309(2) 0.20128(10) 0.46525(14) 0.0202(5) Uani 1 1 d . . . . .
C38 C 0.1044(3) 0.18030(11) 0.44865(16) 0.0267(6) Uani 1 1 d . . . . .
C39 C 0.0573(3) 0.15893(13) 0.38042(18) 0.0382(8) Uani 1 1 d . . . . .
H38 H -0.028238 0.144512 0.366404 0.046 Uiso 1 1 calc R U . . .
C40 C 0.1327(4) 0.15835(14) 0.33292(18) 0.0433(8) Uani 1 1 d . . . . .
H39 H 0.097944 0.143881 0.286550 0.052 Uiso 1 1 calc R U . . .
C41 C 0.2580(3) 0.17846(13) 0.35155(17) 0.0364(7) Uani 1 1 d . . . . .
H40 H 0.308730 0.177275 0.318140 0.044 Uiso 1 1 calc R U . . .
C42 C 0.3105(3) 0.20050(11) 0.41919(15) 0.0258(6) Uani 1 1 d . . . . .
C43 C 0.0218(3) 0.18240(13) 0.50060(18) 0.0353(7) Uani 1 1 d . . . . .
H41 H 0.080632 0.186549 0.548721 0.042 Uiso 1 1 calc R U . . .
C44 C -0.0667(3) 0.23663(15) 0.4879(2) 0.0454(9) Uani 1 1 d . . . . .
H42 H -0.014543 0.272514 0.491880 0.068 Uiso 1 1 calc R U . . .
H43 H -0.117324 0.237552 0.523190 0.068 Uiso 1 1 calc R U . . .
H44 H -0.124504 0.234406 0.440622 0.068 Uiso 1 1 calc R U . . .
C45 C -0.0576(4) 0.12618(16) 0.5008(3) 0.0609(12) Uani 1 1 d . . . . .
H45 H -0.120190 0.122074 0.455148 0.091 Uiso 1 1 calc R U . . .
H46 H -0.102843 0.128701 0.538388 0.091 Uiso 1 1 calc R U . . .
H47 H -0.000362 0.091864 0.508876 0.091 Uiso 1 1 calc R U . . .
C46 C 0.4480(3) 0.22292(12) 0.44009(18) 0.0321(7) Uani 1 1 d . . . . .
H48 H 0.464932 0.236837 0.490036 0.039 Uiso 1 1 calc R U . . .
C47 C 0.5448(3) 0.17449(16) 0.4378(3) 0.0662(14) Uani 1 1 d . . . . .
H49 H 0.528992 0.158846 0.389690 0.099 Uiso 1 1 calc R U . . .
H50 H 0.535863 0.142724 0.470141 0.099 Uiso 1 1 calc R U . . .
H51 H 0.631954 0.190713 0.451927 0.099 Uiso 1 1 calc R U . . .
C48 C 0.4681(4) 0.27452(17) 0.3961(3) 0.0760(16) Uani 1 1 d . . . . .
H52 H 0.448067 0.262922 0.346372 0.114 Uiso 1 1 calc R U . . .
H53 H 0.557809 0.287419 0.411062 0.114 Uiso 1 1 calc R U . . .
H54 H 0.411607 0.306958 0.402272 0.114 Uiso 1 1 calc R U . . .
C49 C 0.2064(8) 0.0170(5) 0.4373(8) 0.090(3) Uani 0.5 1 d D U P A 1
H55 H 0.131794 -0.008408 0.419139 0.134 Uiso 0.5 1 calc R U P A 1
H56 H 0.193586 0.039619 0.477654 0.134 Uiso 0.5 1 calc R U P A 1
H57 H 0.216689 0.044171 0.400147 0.134 Uiso 0.5 1 calc R U P A 1
C50 C 0.3273(8) -0.0211(3) 0.4607(5) 0.074(2) Uani 0.5 1 d D U P A 1
H58 H 0.340009 -0.044411 0.420171 0.089 Uiso 0.5 1 calc R U P A 1
H59 H 0.316858 -0.048972 0.497839 0.089 Uiso 0.5 1 calc R U P A 1
C51 C 0.4448(7) 0.0182(4) 0.4892(5) 0.067(2) Uani 0.5 1 d D U P A 1
H60 H 0.456064 0.045906 0.452107 0.081 Uiso 0.5 1 calc R U P A 1
H61 H 0.432512 0.041580 0.529789 0.081 Uiso 0.5 1 calc R U P A 1
C52 C 0.2026(8) 0.0002(5) 0.4220(8) 0.084(3) Uani 0.5 1 d D U P B 2
H62 H 0.133981 0.029179 0.405949 0.125 Uiso 0.5 1 calc R U P B 2
H63 H 0.214090 -0.022791 0.381611 0.125 Uiso 0.5 1 calc R U P B 2
H64 H 0.179473 -0.026345 0.456440 0.125 Uiso 0.5 1 calc R U P B 2
C53 C 0.3282(8) 0.0322(3) 0.4565(5) 0.078(2) Uani 0.5 1 d D U P B 2
H65 H 0.350930 0.059412 0.421997 0.093 Uiso 0.5 1 calc R U P B 2
H66 H 0.316262 0.055853 0.496935 0.093 Uiso 0.5 1 calc R U P B 2
C54 C 0.4372(8) -0.0120(4) 0.4822(5) 0.073(2) Uani 0.5 1 d D U P B 2
H67 H 0.410625 -0.039876 0.514848 0.088 Uiso 0.5 1 calc R U P B 2
H68 H 0.447360 -0.035100 0.440972 0.088 Uiso 0.5 1 calc R U P B 2

loop_
_atom_site_aniso_label
_atom_site_aniso_U_11
_atom_site_aniso_U_22
_atom_site_aniso_U_33
_atom_site_aniso_U_23
_atom_site_aniso_U_13
_atom_site_aniso_U_12
Au1 0.01663(5) 0.01660(5) 0.01279(5) 0.00096(3) 0.00242(3) 0.00086(3)
C1 0.0112(10) 0.0208(12) 0.0184(13) 0.0008(9) 0.0028(9) -0.0008(8)
O1 0.0228(9) 0.0196(8) 0.0133(9) 0.0010(6) 0.0028(7) 0.0005(7)
B1 0.0237(14) 0.0170(13) 0.0171(15) 0.0013(10) 0.0050(12) -0.0023(10)
Cl1 0.0287(3) 0.0248(3) 0.0227(3) 0.0009(2) 0.0045(3) -0.0033(2)
C2 0.0119(11) 0.0231(12) 0.0178(13) 0.0001(9) 0.0039(9) -0.0007(9)
C3 0.0220(12) 0.0248(13) 0.0171(13) 0.0023(10) 0.0059(10) 0.0002(9)
C4 0.0224(13) 0.0211(13) 0.0310(16) 0.0026(10) 0.0101(12) 0.0024(10)
C5 0.0165(12) 0.0240(13) 0.0290(16) -0.0087(10) 0.0066(11) 0.0001(9)
C6 0.0193(12) 0.0296(14) 0.0185(14) -0.0027(10) 0.0019(11) 0.0008(10)
C7 0.0173(12) 0.0222(12) 0.0188(14) 0.0014(9) 0.0032(10) 0.0008(9)
F1 0.0383(9) 0.0260(8) 0.0355(10) -0.0126(7) 0.0074(8) 0.0003(6)
C8 0.0250(13) 0.0232(13) 0.0149(13) -0.0028(9) 0.0070(10) 0.0018(10)
C9 0.0335(15) 0.0292(14) 0.0184(14) 0.0022(10) 0.0096(12) 0.0060(11)
C10 0.0454(18) 0.0342(16) 0.0206(16) 0.0064(11) 0.0117(13) 0.0146(13)
C11 0.0364(16) 0.0472(18) 0.0188(15) -0.0026(12) 0.0001(13) 0.0206(13)
C12 0.0261(14) 0.0425(17) 0.0241(16) -0.0100(12) 0.0031(12) 0.0061(12)
C13 0.0242(13) 0.0289(14) 0.0207(14) -0.0063(10) 0.0060(11) 0.0024(10)
C14 0.0438(17) 0.0266(15) 0.0368(19) 0.0118(12) 0.0134(15) -0.0013(12)
C15 0.0238(13) 0.0173(12) 0.0239(15) 0.0029(9) 0.0070(11) -0.0005(9)
C16 0.0277(14) 0.0280(14) 0.0262(16) -0.0004(11) 0.0069(12) 0.0001(11)
C17 0.0336(16) 0.0389(16) 0.0377(19) 0.0018(13) 0.0178(14) 0.0021(12)
C18 0.0245(14) 0.0364(16) 0.044(2) 0.0071(13) 0.0143(14) -0.0001(11)
C19 0.0228(14) 0.0342(15) 0.0340(18) 0.0047(12) 0.0038(13) -0.0058(11)
C20 0.0275(14) 0.0239(13) 0.0251(15) 0.0020(10) 0.0061(12) -0.0027(10)
C21 0.0319(16) 0.056(2) 0.0333(19) -0.0188(15) 0.0106(14) -0.0038(14)
C22 0.0147(11) 0.0201(12) 0.0150(13) 0.0013(9) 0.0062(9) 0.0010(9)
N1 0.0168(10) 0.0197(10) 0.0128(11) 0.0013(8) 0.0018(8) 0.0012(7)
C23 0.0219(12) 0.0238(13) 0.0179(14) 0.0053(10) 0.0037(11) 0.0039(10)
C24 0.0271(13) 0.0204(12) 0.0188(14) 0.0044(10) 0.0064(11) 0.0043(10)
N2 0.0178(10) 0.0198(10) 0.0157(11) 0.0011(8) 0.0045(8) -0.0002(8)
C25 0.0208(12) 0.0217(12) 0.0126(13) -0.0005(9) 0.0003(10) 0.0032(9)
C26 0.0221(12) 0.0230(13) 0.0136(13) 0.0032(9) 0.0000(10) 0.0012(9)
C27 0.0285(14) 0.0228(13) 0.0213(14) 0.0006(10) -0.0028(11) -0.0024(10)
C28 0.0415(16) 0.0232(14) 0.0185(14) -0.0055(10) -0.0024(12) 0.0066(11)
C29 0.0315(14) 0.0342(15) 0.0169(14) -0.0025(11) 0.0072(12) 0.0104(11)
C30 0.0236(13) 0.0265(13) 0.0142(13) 0.0014(10) 0.0029(10) 0.0057(10)
C31 0.0236(13) 0.0312(14) 0.0230(15) -0.0018(11) 0.0062(11) -0.0076(10)
C32 0.0320(16) 0.0438(18) 0.040(2) 0.0097(14) 0.0132(14) 0.0075(13)
C33 0.0295(15) 0.056(2) 0.0348(19) 0.0172(15) 0.0107(14) -0.0002(13)
C34 0.0236(14) 0.0400(16) 0.0248(16) -0.0026(12) 0.0097(12) -0.0003(11)
C35 0.0267(16) 0.063(2) 0.045(2) 0.0017(17) 0.0061(15) 0.0078(14)
C36 0.0345(17) 0.054(2) 0.039(2) 0.0145(15) 0.0156(15) 0.0021(14)
C37 0.0267(13) 0.0163(12) 0.0160(13) -0.0016(9) 0.0021(11) 0.0017(9)
C38 0.0256(14) 0.0252(14) 0.0264(16) -0.0007(10) 0.0008(12) 0.0003(10)
C39 0.0351(16) 0.0382(17) 0.0346(19) -0.0089(13) -0.0038(15) -0.0079(13)
C40 0.060(2) 0.0414(18) 0.0210(17) -0.0105(13) -0.0034(16) -0.0038(15)
C41 0.055(2) 0.0336(16) 0.0227(16) -0.0064(12) 0.0139(15) 0.0025(13)
C42 0.0353(15) 0.0204(13) 0.0231(15) 0.0005(10) 0.0101(12) 0.0022(10)
C43 0.0266(15) 0.0411(17) 0.0370(19) -0.0025(13) 0.0059(13) -0.0063(12)
C44 0.0316(17) 0.048(2) 0.060(3) -0.0092(16) 0.0177(17) -0.0004(14)
C45 0.055(2) 0.044(2) 0.093(4) 0.000(2) 0.036(2) -0.0121(17)
C46 0.0347(16) 0.0324(15) 0.0352(18) -0.0044(12) 0.0198(14) -0.0048(12)
C47 0.039(2) 0.042(2) 0.117(4) 0.014(2) 0.020(2) 0.0040(16)
C48 0.046(2) 0.051(2) 0.137(5) 0.047(3) 0.033(3) 0.0047(17)
C49 0.138(5) 0.059(5) 0.083(5) 0.004(4) 0.049(4) 0.013(4)
C50 0.123(4) 0.047(3) 0.066(4) 0.011(3) 0.051(4) 0.000(3)
C51 0.124(5) 0.038(4) 0.061(4) -0.002(3) 0.063(4) -0.015(4)
C52 0.137(5) 0.047(4) 0.080(5) 0.004(4) 0.053(4) -0.008(4)
C53 0.136(4) 0.046(3) 0.064(4) 0.002(3) 0.048(4) -0.007(3)
C54 0.133(5) 0.047(4) 0.053(4) 0.001(4) 0.049(4) -0.009(4)

loop_
_atom_type_symbol
_atom_type_description
_atom_type_scat_dispersion_real
_atom_type_scat_dispersion_imag
_atom_type_scat_source
C C 0.0033 0.0016 'International Tables Vol C Tables 4.2.6.8 and 6.1.1.4'
H H 0.0000 0.0000 'International Tables Vol C Tables 4.2.6.8 and 6.1.1.4'
Au Au -2.0133 8.8022 'International Tables Vol C Tables 4.2.6.8 and 6.1.1.4'
B B 0.0013 0.0007 'International Tables Vol C Tables 4.2.6.8 and 6.1.1.4'
Cl Cl 0.1484 0.1585 'International Tables Vol C Tables 4.2.6.8 and 6.1.1.4'
F F 0.0171 0.0103 'International Tables Vol C Tables 4.2.6.8 and 6.1.1.4'
N N 0.0061 0.0033 'International Tables Vol C Tables 4.2.6.8 and 6.1.1.4'
O O 0.0106 0.0060 'International Tables Vol C Tables 4.2.6.8 and 6.1.1.4'

loop_
_geom_angle_atom_site_label_1
_geom_angle_atom_site_label_2
_geom_angle_atom_site_label_3
_geom_angle
_geom_angle_site_symmetry_1
_geom_angle_site_symmetry_3
_geom_angle_publ_flag
C1 Au1 C22 171.66(9) . . ?
O1 C1 C2 112.8(2) . . ?
O1 C1 Au1 127.43(18) . . ?
C2 C1 Au1 119.66(18) . . ?
C1 O1 B1 132.26(19) . . ?
O1 B1 C15 107.6(2) . . ?
O1 B1 C8 102.05(19) . . ?
C15 B1 C8 119.4(2) . . ?
O1 B1 Cl1 109.47(18) . . ?
C15 B1 Cl1 106.86(17) . . ?
C8 B1 Cl1 111.09(17) . . ?
C7 C2 C3 118.5(2) . . ?
C7 C2 C1 120.3(2) . . ?
C3 C2 C1 121.2(2) . . ?
C4 C3 C2 120.8(3) . . ?
C5 C4 C3 118.3(2) . . ?
F1 C5 C6 118.3(3) . . ?
F1 C5 C4 118.3(2) . . ?
C6 C5 C4 123.4(2) . . ?
C5 C6 C7 117.5(3) . . ?
C6 C7 C2 121.5(2) . . ?
C13 C8 C9 116.8(2) . . ?
C13 C8 B1 121.1(2) . . ?
C9 C8 B1 122.0(2) . . ?
C10 C9 C8 119.5(3) . . ?
C10 C9 C14 118.4(3) . . ?
C8 C9 C14 122.1(2) . . ?
C11 C10 C9 122.0(3) . . ?
C12 C11 C10 119.1(3) . . ?
C11 C12 C13 119.8(3) . . ?
C12 C13 C8 122.7(3) . . ?
C20 C15 C16 116.7(2) . . ?
C20 C15 B1 120.6(2) . . ?
C16 C15 B1 122.7(2) . . ?
C17 C16 C15 120.0(3) . . ?
C17 C16 C21 118.3(3) . . ?
C15 C16 C21 121.6(3) . . ?
C18 C17 C16 121.7(3) . . ?
C19 C18 C17 119.0(3) . . ?
C18 C19 C20 120.0(3) . . ?
C19 C20 C15 122.6(3) . . ?
N2 C22 N1 104.40(19) . . ?
N2 C22 Au1 131.63(18) . . ?
N1 C22 Au1 123.81(17) . . ?
C22 N1 C23 111.7(2) . . ?
C22 N1 C25 123.62(19) . . ?
C23 N1 C25 124.7(2) . . ?
C24 C23 N1 106.0(2) . . ?
C23 C24 N2 106.9(2) . . ?
C22 N2 C24 111.0(2) . . ?
C22 N2 C37 124.4(2) . . ?
C24 N2 C37 124.5(2) . . ?
C30 C25 C26 123.6(2) . . ?
C30 C25 N1 118.3(2) . . ?
C26 C25 N1 118.1(2) . . ?
C27 C26 C25 116.7(3) . . ?
C27 C26 C31 121.0(2) . . ?
C25 C26 C31 122.2(2) . . ?
C28 C27 C26 121.1(3) . . ?
C27 C28 C29 120.9(2) . . ?
C28 C29 C30 120.7(3) . . ?
C25 C30 C29 117.1(2) . . ?
C25 C30 C34 121.9(2) . . ?
C29 C30 C34 121.0(3) . . ?
C26 C31 C33 111.9(2) . . ?
C26 C31 C32 110.8(2) . . ?
C33 C31 C32 111.1(2) . . ?
C30 C34 C35 112.2(2) . . ?
C30 C34 C36 110.5(2) . . ?
C35 C34 C36 110.8(3) . . ?
C42 C37 C38 124.4(2) . . ?
C42 C37 N2 117.8(2) . . ?
C38 C37 N2 117.8(2) . . ?
C39 C38 C37 116.2(3) . . ?
C39 C38 C43 121.6(3) . . ?
C37 C38 C43 122.2(3) . . ?
C40 C39 C38 121.1(3) . . ?
C39 C40 C41 121.1(3) . . ?
C40 C41 C42 120.4(3) . . ?
C37 C42 C41 116.8(3) . . ?
C37 C42 C46 122.4(3) . . ?
C41 C42 C46 120.8(3) . . ?
C38 C43 C45 113.3(3) . . ?
C38 C43 C44 111.2(3) . . ?
C45 C43 C44 110.1(3) . . ?
C48 C46 C42 112.1(3) . . ?
C48 C46 C47 110.4(3) . . ?
C42 C46 C47 112.2(3) . . ?
C49 C50 C51 109.9(4) . . ?
C51 C51 C50 108.7(9) 3_656 . ?
C54 C53 C52 110.7(4) . . ?
C54 C54 C53 117.0(10) 3_656 . ?

loop_
_geom_bond_atom_site_label_1
_geom_bond_atom_site_label_2
_geom_bond_distance
_geom_bond_site_symmetry_2
_geom_bond_publ_flag
Au1 C1 2.032(2) . ?
Au1 C22 2.035(2) . ?
C1 O1 1.269(3) . ?
C1 C2 1.486(3) . ?
O1 B1 1.552(3) . ?
B1 C15 1.624(4) . ?
B1 C8 1.628(4) . ?
B1 Cl1 1.903(3) . ?
C2 C7 1.396(4) . ?
C2 C3 1.407(3) . ?
C3 C4 1.384(4) . ?
C4 C5 1.379(4) . ?
C5 F1 1.352(3) . ?
C5 C6 1.378(4) . ?
C6 C7 1.390(4) . ?
C8 C13 1.403(4) . ?
C8 C9 1.422(4) . ?
C9 C10 1.399(4) . ?
C9 C14 1.507(4) . ?
C10 C11 1.387(5) . ?
C11 C12 1.377(5) . ?
C12 C13 1.392(4) . ?
C15 C20 1.405(4) . ?
C15 C16 1.409(4) . ?
C16 C17 1.399(4) . ?
C16 C21 1.506(4) . ?
C17 C18 1.385(4) . ?
C18 C19 1.372(5) . ?
C19 C20 1.389(4) . ?
C22 N2 1.349(3) . ?
C22 N1 1.355(3) . ?
N1 C23 1.385(3) . ?
N1 C25 1.445(3) . ?
C23 C24 1.351(4) . ?
C24 N2 1.391(3) . ?
N2 C37 1.442(3) . ?
C25 C30 1.395(4) . ?
C25 C26 1.406(4) . ?
C26 C27 1.395(4) . ?
C26 C31 1.517(4) . ?
C27 C28 1.379(4) . ?
C28 C29 1.386(4) . ?
C29 C30 1.400(4) . ?
C30 C34 1.521(4) . ?
C31 C33 1.528(4) . ?
C31 C32 1.532(4) . ?
C34 C35 1.532(4) . ?
C34 C36 1.537(4) . ?
C37 C42 1.388(4) . ?
C37 C38 1.401(4) . ?
C38 C39 1.392(4) . ?
C38 C43 1.507(5) . ?
C39 C40 1.376(5) . ?
C40 C41 1.383(5) . ?
C41 C42 1.396(4) . ?
C42 C46 1.520(4) . ?
C43 C45 1.534(4) . ?
C43 C44 1.536(4) . ?
C46 C48 1.500(5) . ?
C46 C47 1.521(5) . ?
C49 C50 1.533(5) . ?
C50 C51 1.534(5) . ?
C51 C51 1.421(17) 3_656 ?
C52 C53 1.534(5) . ?
C53 C54 1.529(5) . ?
C54 C54 1.463(18) 3_656 ?

loop_
_geom_torsion_atom_site_label_1
_geom_torsion_atom_site_label_2
_geom_torsion_atom_site_label_3
_geom_torsion_atom_site_label_4
_geom_torsion
_geom_torsion_site_symmetry_1
_geom_torsion_site_symmetry_2
_geom_torsion_site_symmetry_3
_geom_torsion_site_symmetry_4
_geom_torsion_publ_flag
C2 C1 O1 B1 173.2(2) . . . . ?
Au1 C1 O1 B1 -2.6(4) . . . . ?
C1 O1 B1 C15 -82.9(3) . . . . ?
C1 O1 B1 C8 150.6(2) . . . . ?
C1 O1 B1 Cl1 32.9(3) . . . . ?
O1 C1 C2 C7 -180.0(2) . . . . ?
Au1 C1 C2 C7 -3.9(3) . . . . ?
O1 C1 C2 C3 -1.8(3) . . . . ?
Au1 C1 C2 C3 174.35(18) . . . . ?
C7 C2 C3 C4 1.0(4) . . . . ?
C1 C2 C3 C4 -177.2(2) . . . . ?
C2 C3 C4 C5 -0.1(4) . . . . ?
C3 C4 C5 F1 177.5(2) . . . . ?
C3 C4 C5 C6 -1.6(4) . . . . ?
F1 C5 C6 C7 -176.9(2) . . . . ?
C4 C5 C6 C7 2.2(4) . . . . ?
C5 C6 C7 C2 -1.2(4) . . . . ?
C3 C2 C7 C6 -0.4(4) . . . . ?
C1 C2 C7 C6 177.9(2) . . . . ?
O1 B1 C8 C13 -102.5(3) . . . . ?
C15 B1 C8 C13 139.1(2) . . . . ?
Cl1 B1 C8 C13 14.1(3) . . . . ?
O1 B1 C8 C9 73.7(3) . . . . ?
C15 B1 C8 C9 -44.7(4) . . . . ?
Cl1 B1 C8 C9 -169.7(2) . . . . ?
C13 C8 C9 C10 -2.6(4) . . . . ?
B1 C8 C9 C10 -179.0(3) . . . . ?
C13 C8 C9 C14 177.3(3) . . . . ?
B1 C8 C9 C14 1.0(4) . . . . ?
C8 C9 C10 C11 1.5(4) . . . . ?
C14 C9 C10 C11 -178.5(3) . . . . ?
C9 C10 C11 C12 0.8(5) . . . . ?
C10 C11 C12 C13 -1.8(4) . . . . ?
C11 C12 C13 C8 0.5(4) . . . . ?
C9 C8 C13 C12 1.7(4) . . . . ?
B1 C8 C13 C12 178.1(3) . . . . ?
O1 B1 C15 C20 11.4(3) . . . . ?
C8 B1 C15 C20 126.9(3) . . . . ?
Cl1 B1 C15 C20 -106.1(2) . . . . ?
O1 B1 C15 C16 -171.3(2) . . . . ?
C8 B1 C15 C16 -55.8(3) . . . . ?
Cl1 B1 C15 C16 71.2(3) . . . . ?
C20 C15 C16 C17 -0.3(4) . . . . ?
B1 C15 C16 C17 -177.8(3) . . . . ?
C20 C15 C16 C21 178.7(3) . . . . ?
B1 C15 C16 C21 1.2(4) . . . . ?
C15 C16 C17 C18 0.6(4) . . . . ?
C21 C16 C17 C18 -178.4(3) . . . . ?
C16 C17 C18 C19 -0.4(5) . . . . ?
C17 C18 C19 C20 -0.2(4) . . . . ?
C18 C19 C20 C15 0.5(4) . . . . ?
C16 C15 C20 C19 -0.3(4) . . . . ?
B1 C15 C20 C19 177.3(2) . . . . ?
N2 C22 N1 C23 -0.7(3) . . . . ?
Au1 C22 N1 C23 -176.58(17) . . . . ?
N2 C22 N1 C25 -179.9(2) . . . . ?
Au1 C22 N1 C25 4.2(3) . . . . ?
C22 N1 C23 C24 0.7(3) . . . . ?
C25 N1 C23 C24 179.9(2) . . . . ?
N1 C23 C24 N2 -0.5(3) . . . . ?
N1 C22 N2 C24 0.3(3) . . . . ?
Au1 C22 N2 C24 175.82(19) . . . . ?
N1 C22 N2 C37 -176.8(2) . . . . ?
Au1 C22 N2 C37 -1.3(4) . . . . ?
C23 C24 N2 C22 0.1(3) . . . . ?
C23 C24 N2 C37 177.2(2) . . . . ?
C22 N1 C25 C30 99.8(3) . . . . ?
C23 N1 C25 C30 -79.3(3) . . . . ?
C22 N1 C25 C26 -78.9(3) . . . . ?
C23 N1 C25 C26 101.9(3) . . . . ?
C30 C25 C26 C27 1.8(4) . . . . ?
N1 C25 C26 C27 -179.5(2) . . . . ?
C30 C25 C26 C31 -179.2(2) . . . . ?
N1 C25 C26 C31 -0.5(3) . . . . ?
C25 C26 C27 C28 -1.2(4) . . . . ?
C31 C26 C27 C28 179.7(2) . . . . ?
C26 C27 C28 C29 0.3(4) . . . . ?
C27 C28 C29 C30 0.3(4) . . . . ?
C26 C25 C30 C29 -1.3(4) . . . . ?
N1 C25 C30 C29 -180.0(2) . . . . ?
C26 C25 C30 C34 179.4(2) . . . . ?
N1 C25 C30 C34 0.7(4) . . . . ?
C28 C29 C30 C25 0.3(4) . . . . ?
C28 C29 C30 C34 179.6(2) . . . . ?
C27 C26 C31 C33 -46.4(3) . . . . ?
C25 C26 C31 C33 134.6(3) . . . . ?
C27 C26 C31 C32 78.1(3) . . . . ?
C25 C26 C31 C32 -100.9(3) . . . . ?
C25 C30 C34 C35 -132.0(3) . . . . ?
C29 C30 C34 C35 48.8(4) . . . . ?
C25 C30 C34 C36 103.8(3) . . . . ?
C29 C30 C34 C36 -75.4(3) . . . . ?
C22 N2 C37 C42 88.0(3) . . . . ?
C24 N2 C37 C42 -88.7(3) . . . . ?
C22 N2 C37 C38 -91.2(3) . . . . ?
C24 N2 C37 C38 92.1(3) . . . . ?
C42 C37 C38 C39 -1.7(4) . . . . ?
N2 C37 C38 C39 177.5(2) . . . . ?
C42 C37 C38 C43 -179.8(3) . . . . ?
N2 C37 C38 C43 -0.6(4) . . . . ?
C37 C38 C39 C40 0.5(4) . . . . ?
C43 C38 C39 C40 178.6(3) . . . . ?
C38 C39 C40 C41 0.6(5) . . . . ?
C39 C40 C41 C42 -0.7(5) . . . . ?
C38 C37 C42 C41 1.6(4) . . . . ?
N2 C37 C42 C41 -177.6(2) . . . . ?
C38 C37 C42 C46 -179.0(2) . . . . ?
N2 C37 C42 C46 1.8(4) . . . . ?
C40 C41 C42 C37 -0.4(4) . . . . ?
C40 C41 C42 C46 -179.8(3) . . . . ?
C39 C38 C43 C45 43.9(4) . . . . ?
C37 C38 C43 C45 -138.2(3) . . . . ?
C39 C38 C43 C44 -80.7(3) . . . . ?
C37 C38 C43 C44 97.2(3) . . . . ?
C37 C42 C46 C48 -117.5(4) . . . . ?
C41 C42 C46 C48 61.9(4) . . . . ?
C37 C42 C46 C47 117.7(3) . . . . ?
C41 C42 C46 C47 -63.0(4) . . . . ?
C49 C50 C51 C51 179.8(11) . . . 3_656 ?
C52 C53 C54 C54 -178.7(12) . . . 3_656 ?
